data_2105329
loop_
_publ_author_name
'N\"ather, Christian'
'D\"oring, Cindy'
'Jess, Inke'
'Jones, Peter G.'
'Taouss, Christina'

_publ_section_title
;
 Thermodynamic and structural relationships between the two polymorphs of
 1,3-dimethylurea
;
_journal_coeditor_code PS5022
_journal_issue 1
_journal_name_full 'Acta Crystallographica Section B'
_journal_page_first 70
_journal_page_last 76
_journal_paper_doi 10.1107/S0108768112049324
_journal_volume 69
_journal_year 2013
_chemical_formula_sum 'C3 H8 N2 O'
_chemical_formula_weight 88.11
_chemical_name_systematic
;
 1,3-dimethylurea
;
_space_group_IT_number 18
_symmetry_cell_setting orthorhombic
_symmetry_space_group_name_Hall 'P 2 2ab'
_symmetry_space_group_name_H-M 'P 21 21 2'
_atom_sites_solution_hydrogens geom
_atom_sites_solution_primary direct
_atom_sites_solution_secondary difmap
_audit_creation_method SHELXL-97
_cell_angle_alpha 90.00
_cell_angle_beta 90.00
_cell_angle_gamma 90.00
_cell_formula_units_Z 2
_cell_length_a 10.8522(6)
_cell_length_b 4.9102(3)
_cell_length_c 4.5766(3)
_cell_measurement_reflns_used 6268
_cell_measurement_temperature 100(2)
_cell_measurement_theta_max 30.6502
_cell_measurement_theta_min 3.7475
_cell_volume 243.87(3)
_computing_cell_refinement
;
CrysAlisPro, Oxford Diffraction Ltd.,
Version 1.171.35.15 (release 03-08-2011 CrysAlis171 .NET)
(compiled Aug  3 2011,13:03:54)
;
_computing_data_collection
;
CrysAlisPro, Oxford Diffraction Ltd.,
Version 1.171.35.15 (release 03-08-2011 CrysAlis171 .NET)
(compiled Aug  3 2011,13:03:54)
;
_computing_data_reduction
;
CrysAlisPro, Oxford Diffraction Ltd.,
Version 1.171.35.15 (release 03-08-2011 CrysAlis171 .NET)
(compiled Aug  3 2011,13:03:54)
;
_computing_molecular_graphics 'Bruker XP'
_computing_publication_material SHELXL-97
_computing_structure_refinement 'SHELXL-97 (Sheldrick, 1997)'
_computing_structure_solution 'SHELXS-97 (Sheldrick, 1990)'
_diffrn_ambient_temperature 100(2)
_diffrn_detector_area_resol_mean 16.1419
_diffrn_measured_fraction_theta_full 1.000
_diffrn_measured_fraction_theta_max 1.000
_diffrn_measurement_device_type 'Oxford Diffraction Xcalibur, Eos'
_diffrn_measurement_method '\w scans'
_diffrn_radiation_monochromator graphite
_diffrn_radiation_source 'Enhance (Mo) X-ray Source'
_diffrn_radiation_type MoK\a
_diffrn_radiation_wavelength 0.71073
_diffrn_reflns_av_R_equivalents 0.0307
_diffrn_reflns_av_sigmaI/netI 0.0065
_diffrn_reflns_limit_h_max 14
_diffrn_reflns_limit_h_min -14
_diffrn_reflns_limit_k_max 6
_diffrn_reflns_limit_k_min -6
_diffrn_reflns_limit_l_max 6
_diffrn_reflns_limit_l_min -6
_diffrn_reflns_number 11695
_diffrn_reflns_theta_full 27.84
_diffrn_reflns_theta_max 27.84
_diffrn_reflns_theta_min 3.76
_exptl_absorpt_coefficient_mu 0.091
_exptl_absorpt_correction_T_max 1.00000
_exptl_absorpt_correction_T_min 0.82692
_exptl_absorpt_correction_type multi-scan
_exptl_absorpt_process_details
;
CrysAlisPro, Oxford Diffraction Ltd.,
Version 1.171.35.15 (release 03-08-2011 CrysAlis171 .NET)
(compiled Aug  3 2011,13:03:54)
;
_exptl_crystal_colour colourless
_exptl_crystal_density_diffrn 1.200
_exptl_crystal_density_meas ?
_exptl_crystal_density_method 'not measured'
_exptl_crystal_description tablet
_exptl_crystal_F_000 96
_exptl_crystal_size_max 0.60
_exptl_crystal_size_mid 0.50
_exptl_crystal_size_min 0.20
_refine_diff_density_max 0.125
_refine_diff_density_min -0.142
_refine_ls_abs_structure_details 'Flack H D (1983), Acta Cryst. A39, 876-881'
_refine_ls_abs_structure_Flack 10(3)
_refine_ls_extinction_method none
_refine_ls_goodness_of_fit_ref 1.144
_refine_ls_hydrogen_treatment mixed
_refine_ls_matrix_type full
_refine_ls_number_parameters 34
_refine_ls_number_reflns 371
_refine_ls_number_restraints 0
_refine_ls_restrained_S_all 1.144
_refine_ls_R_factor_all 0.0290
_refine_ls_R_factor_gt 0.0288
_refine_ls_shift/su_max 0.000
_refine_ls_shift/su_mean 0.000
_refine_ls_structure_factor_coef Fsqd
_refine_ls_weighting_details 'calc w=1/[\s^2^(Fo^2^)+(0.0386P)^2^+0.0474P] where P=(Fo^2^+2Fc^2^)/3'
_refine_ls_weighting_scheme calc
_refine_ls_wR_factor_gt 0.0768
_refine_ls_wR_factor_ref 0.0771
_reflns_number_gt 367
_reflns_number_total 371
_reflns_threshold_expression >2sigma(I)
_cod_data_source_file ps5022.cif
_cod_data_source_block bonn
_cod_depositor_comments
;
The following automatic conversions were performed:

'_exptl_crystal_density_meas' value 'not measured' was changed to '?'
- the value is perceived as not measured.

Automatic conversion script
Id: cif_fix_values 3008 2015-01-20 13:52:24Z robertas 
;
_cod_database_code 2105329
_cod_database_fobs_code 2105329

loop_
_symmetry_equiv_pos_as_xyz
'x, y, z'
'-x, -y, z'
'-x+1/2, y+1/2, -z'
'x+1/2, -y+1/2, -z'

loop_
_atom_site_type_symbol
_atom_site_label
_atom_site_fract_x
_atom_site_fract_y
_atom_site_fract_z
_atom_site_U_iso_or_equiv
_atom_site_adp_type
_atom_site_calc_flag
_atom_site_refinement_flags
_atom_site_occupancy
_atom_site_symmetry_multiplicity
N N1 0.42512(9) 0.6643(3) 0.8735(3) 0.0245(3) Uani d . 1 1
H H01 0.4320(14) 0.659(4) 1.067(4) 0.032(4) Uiso d . 1 1
O O1 0.5000 0.5000 0.4456(3) 0.0298(4) Uani d S 1 2
C C1 0.5000 0.5000 0.7168(4) 0.0206(4) Uani d S 1 2
C C2 0.34378(11) 0.8573(3) 0.7324(3) 0.0278(3) Uani d . 1 1
H H2A 0.3904 0.9634 0.5885 0.042 Uiso calc R 1 1
H H2B 0.3088 0.9802 0.8793 0.042 Uiso calc R 1 1
H H2C 0.2771 0.7590 0.6337 0.042 Uiso calc R 1 1

loop_
_atom_site_aniso_label
_atom_site_aniso_U_11
_atom_site_aniso_U_22
_atom_site_aniso_U_33
_atom_site_aniso_U_12
_atom_site_aniso_U_13
_atom_site_aniso_U_23
N1 0.0255(5) 0.0295(5) 0.0186(5) 0.0054(5) 0.0004(4) 0.0004(5)
O1 0.0360(7) 0.0369(8) 0.0165(6) 0.0063(7) 0.000 0.000
C1 0.0200(7) 0.0236(8) 0.0183(7) -0.0021(7) 0.000 0.000
C2 0.0237(5) 0.0287(6) 0.0308(7) 0.0044(5) -0.0036(6) 0.0002(7)

loop_
_atom_type_symbol
_atom_type_description
_atom_type_scat_dispersion_real
_atom_type_scat_dispersion_imag
_atom_type_scat_source
C C 0.0033 0.0016 'International Tables Vol C Tables 4.2.6.8 and 6.1.1.4'
H H 0.0000 0.0000 'International Tables Vol C Tables 4.2.6.8 and 6.1.1.4'
N N 0.0061 0.0033 'International Tables Vol C Tables 4.2.6.8 and 6.1.1.4'
O O 0.0106 0.0060 'International Tables Vol C Tables 4.2.6.8 and 6.1.1.4'

loop_
_geom_angle_atom_site_label_1
_geom_angle_atom_site_label_2
_geom_angle_atom_site_label_3
_geom_angle_site_symmetry_1
_geom_angle_site_symmetry_3
_geom_angle
C1 N1 C2 . . 121.39(12)
O1 C1 N1 . 2_665 122.06(8)
O1 C1 N1 . . 122.06(8)
N1 C1 N1 2_665 . 115.87(15)
C1 N1 H01 . . 117.5(11)
C2 N1 H01 . . 121.0(12)
N1 C2 H2A . . 109.5
N1 C2 H2B . . 109.5
H2A C2 H2B . . 109.5
N1 C2 H2C . . 109.5
H2A C2 H2C . . 109.5
H2B C2 H2C . . 109.5

loop_
_geom_bond_atom_site_label_1
_geom_bond_atom_site_label_2
_geom_bond_site_symmetry_2
_geom_bond_distance
N1 C1 . 1.3512(14)
N1 C2 . 1.4474(17)
O1 C1 . 1.241(2)
C1 N1 2_665 1.3512(14)
N1 H01 . 0.890(19)
C2 H2A . 0.9800
C2 H2B . 0.9800
C2 H2C . 0.9800

loop_
_geom_hbond_atom_site_label_D
_geom_hbond_atom_site_label_H
_geom_hbond_atom_site_label_A
_geom_hbond_site_symmetry_A
_geom_hbond_distance_DH
_geom_hbond_distance_HA
_geom_hbond_distance_DA
_geom_hbond_angle_DHA
N1 H01 O1 1_556 0.890(19) 2.038(19) 2.8576(17) 152.6(16)

loop_
_geom_torsion_atom_site_label_1
_geom_torsion_atom_site_label_2
_geom_torsion_atom_site_label_3
_geom_torsion_atom_site_label_4
_geom_torsion_site_symmetry_4
_geom_torsion
C2 N1 C1 O1 . -2.36(13)
C2 N1 C1 N1 2_665 177.64(13)
